data_7054337
loop_
_publ_author_name
'Misra, Rajneesh'
'Dhokale, Bhausaheb'
'Jadhav, Thaksen'
'Mobin, Shaikh M.'

_publ_section_title
;
 meso-Aryloxy and meso-arylaza linked BODIPY dimers: synthesis, structures
 and properties
;
_journal_issue 8
_journal_name_full 'New Journal of Chemistry'
_journal_page_first 3579
_journal_paper_doi 10.1039/C4NJ00354C
_journal_volume 38
_journal_year 2014
_chemical_formula_sum 'C9 H6 B Cl F2 N2'
_chemical_formula_weight 226.42
_chemical_name_systematic
;
 ?
;
_space_group_IT_number 14
_symmetry_cell_setting monoclinic
_symmetry_space_group_name_Hall '-P 2ybc'
_symmetry_space_group_name_H-M 'P 1 21/c 1'
_atom_sites_solution_hydrogens geom
_atom_sites_solution_primary direct
_atom_sites_solution_secondary difmap
_audit_creation_method SHELXL-97
_cell_angle_alpha 90.00
_cell_angle_beta 101.345(4)
_cell_angle_gamma 90.00
_cell_formula_units_Z 4
_cell_length_a 7.6805(3)
_cell_length_b 13.5584(4)
_cell_length_c 9.0977(3)
_cell_measurement_reflns_used 7232
_cell_measurement_temperature 150(2)
_cell_measurement_theta_max 32.3939
_cell_measurement_theta_min 3.1722
_cell_volume 928.88(6)
_computing_cell_refinement 'CrysAlis RED, Oxford Diffraction Ltd.,'
_computing_data_collection 'CrysAlis CCD, Oxford Diffraction Ltd.,'
_computing_data_reduction 'CrysAlis RED, Oxford Diffraction Ltd.,'
_computing_molecular_graphics Ortep3
_computing_publication_material Shelx97
_computing_structure_refinement 'SHELXL-97 (Sheldrick, 1997)'
_computing_structure_solution 'SHELXS-97 (Sheldrick, 1997)'
_diffrn_ambient_temperature 150(2)
_diffrn_detector_area_resol_mean 15.9948
_diffrn_measured_fraction_theta_full 0.998
_diffrn_measured_fraction_theta_max 0.998
_diffrn_measurement_device_type 'OXFORD DIFFRACTION SUPER NOVA'
_diffrn_measurement_method \w/q-scan
_diffrn_radiation_monochromator graphite
_diffrn_radiation_source 'Micro-Focus (Mo) X-ray Source'
_diffrn_radiation_type MoK\a
_diffrn_radiation_wavelength 0.71073
_diffrn_reflns_av_R_equivalents 0.0162
_diffrn_reflns_av_sigmaI/netI 0.0127
_diffrn_reflns_limit_h_max 9
_diffrn_reflns_limit_h_min -9
_diffrn_reflns_limit_k_max 14
_diffrn_reflns_limit_k_min -16
_diffrn_reflns_limit_l_max 10
_diffrn_reflns_limit_l_min -10
_diffrn_reflns_number 6552
_diffrn_reflns_theta_full 25.00
_diffrn_reflns_theta_max 25.00
_diffrn_reflns_theta_min 3.52
_exptl_absorpt_coefficient_mu 0.402
_exptl_absorpt_correction_T_max 0.9533
_exptl_absorpt_correction_T_min 0.9132
_exptl_absorpt_correction_type multi-scan
_exptl_absorpt_process_details
;
CrysAlis RED, Oxford Diffraction Ltd.,
Version 1.171.31.7 (release 18-10-2006 CrysAlis171 .NET)
(compiled Oct 18 2006,16:28:17)
Empirical absorption correction using spherical harmonics,
 implemented in SCALE3 ABSPACK scaling algorithm.
;
_exptl_crystal_colour orange
_exptl_crystal_density_diffrn 1.619
_exptl_crystal_density_method 'not measured'
_exptl_crystal_description block
_exptl_crystal_F_000 456
_exptl_crystal_size_max 0.23
_exptl_crystal_size_mid 0.16
_exptl_crystal_size_min 0.12
_refine_diff_density_max 0.216
_refine_diff_density_min -0.272
_refine_diff_density_rms 0.044
_refine_ls_extinction_method none
_refine_ls_goodness_of_fit_ref 1.055
_refine_ls_hydrogen_treatment riding
_refine_ls_matrix_type full
_refine_ls_number_parameters 136
_refine_ls_number_reflns 1632
_refine_ls_number_restraints 0
_refine_ls_restrained_S_all 1.055
_refine_ls_R_factor_all 0.0263
_refine_ls_R_factor_gt 0.0253
_refine_ls_shift/su_max 0.000
_refine_ls_shift/su_mean 0.000
_refine_ls_structure_factor_coef Fsqd
_refine_ls_weighting_details 'calc w=1/[\s^2^(Fo^2^)+(0.0295P)^2^+0.4785P] where P=(Fo^2^+2Fc^2^)/3'
_refine_ls_weighting_scheme calc
_refine_ls_wR_factor_gt 0.0635
_refine_ls_wR_factor_ref 0.0646
_reflns_number_gt 1565
_reflns_number_total 1632
_reflns_threshold_expression >2sigma(I)
_cod_duplicate_entry 7054066
_cod_data_source_file c4nj00354c2.cif
_cod_data_source_block rmo78a
_cod_depositor_comments
;
The following automatic conversions were performed:

'_symmetry_cell_setting' value 'Monoclinic' changed to 'monoclinic'
according to
/usr/data/users/saulius/crontab/automatic-downloads/current/RSC/lib/dictionaries/cif_core.dic
dictionary named 'cif_core.dic' version 2.4.2 from 2011-04-26.

Automatic conversion script
Id: cif_fix_values 2281 2013-09-26 08:29:07Z andrius 
;
_cod_original_cell_volume 928.88(5)
_cod_original_sg_symbol_H-M 'P 21/c'
_cod_database_code 7054337

loop_
_symmetry_equiv_pos_as_xyz
'x, y, z'
'-x, y+1/2, -z+1/2'
'-x, -y, -z'
'x, -y-1/2, z-1/2'

loop_
_atom_site_label
_atom_site_type_symbol
_atom_site_fract_x
_atom_site_fract_y
_atom_site_fract_z
_atom_site_U_iso_or_equiv
_atom_site_adp_type
_atom_site_occupancy
_atom_site_symmetry_multiplicity
_atom_site_calc_flag
_atom_site_refinement_flags
Cl1 Cl -0.53047(5) 0.24377(2) -0.03642(4) 0.02706(13) Uani 1 1 d .
F1 F -0.26804(11) 0.47331(6) 0.47303(8) 0.0251(2) Uani 1 1 d .
F2 F -0.18584(11) 0.56536(6) 0.29126(9) 0.0263(2) Uani 1 1 d .
B1 B -0.2711(2) 0.47986(11) 0.32023(16) 0.0188(3) Uani 1 1 d .
N1 N -0.46590(15) 0.47852(8) 0.23130(12) 0.0185(3) Uani 1 1 d .
N2 N -0.17972(14) 0.38808(8) 0.26675(12) 0.0173(2) Uani 1 1 d .
C1 C -0.59332(19) 0.54451(11) 0.24094(15) 0.0239(3) Uani 1 1 d .
H1 H -0.5783 0.6004 0.3052 0.029 Uiso 1 1 calc R
C2 C -0.75136(19) 0.51948(11) 0.14312(16) 0.0267(3) Uani 1 1 d .
H2 H -0.8603 0.5547 0.1294 0.032 Uiso 1 1 calc R
C3 C -0.71962(18) 0.43434(11) 0.07046(15) 0.0228(3) Uani 1 1 d .
H3 H -0.8024 0.3997 -0.0028 0.027 Uiso 1 1 calc R
C4 C -0.54064(17) 0.40813(10) 0.12531(14) 0.0183(3) Uani 1 1 d .
C5 C -0.43677(18) 0.33033(10) 0.09396(14) 0.0184(3) Uani 1 1 d .
C6 C -0.25978(17) 0.31819(9) 0.16269(14) 0.0173(3) Uani 1 1 d .
C7 C -0.13294(19) 0.24552(10) 0.14832(15) 0.0202(3) Uani 1 1 d .
H7 H -0.1513 0.1891 0.0852 0.024 Uiso 1 1 calc R
C8 C 0.02280(19) 0.27184(10) 0.24330(16) 0.0228(3) Uani 1 1 d .
H8 H 0.1321 0.2370 0.2580 0.027 Uiso 1 1 calc R
C9 C -0.01021(18) 0.35978(10) 0.31425(15) 0.0215(3) Uani 1 1 d .
H9 H 0.0750 0.3944 0.3856 0.026 Uiso 1 1 calc R

loop_
_atom_site_aniso_label
_atom_site_aniso_U_11
_atom_site_aniso_U_22
_atom_site_aniso_U_33
_atom_site_aniso_U_23
_atom_site_aniso_U_13
_atom_site_aniso_U_12
Cl1 0.0280(2) 0.0225(2) 0.0259(2) -0.00774(13) -0.00633(15) -0.00059(13)
F1 0.0335(5) 0.0266(5) 0.0148(4) -0.0023(3) 0.0035(3) 0.0027(3)
F2 0.0313(5) 0.0158(4) 0.0310(5) 0.0005(3) 0.0038(4) -0.0048(3)
B1 0.0250(8) 0.0153(7) 0.0157(7) -0.0003(5) 0.0030(6) -0.0015(6)
N1 0.0236(6) 0.0167(6) 0.0159(5) 0.0007(4) 0.0058(4) 0.0005(5)
N2 0.0199(6) 0.0158(6) 0.0157(5) -0.0007(4) 0.0025(4) -0.0024(4)
C1 0.0301(8) 0.0215(7) 0.0224(7) 0.0011(6) 0.0110(6) 0.0050(6)
C2 0.0237(7) 0.0303(8) 0.0274(7) 0.0054(6) 0.0082(6) 0.0077(6)
C3 0.0206(7) 0.0271(8) 0.0205(7) 0.0047(6) 0.0033(5) 0.0006(6)
C4 0.0225(7) 0.0183(6) 0.0142(6) 0.0024(5) 0.0034(5) -0.0021(5)
C5 0.0240(7) 0.0167(6) 0.0139(6) 0.0004(5) 0.0021(5) -0.0036(5)
C6 0.0227(7) 0.0148(6) 0.0141(6) 0.0001(5) 0.0033(5) -0.0031(5)
C7 0.0245(7) 0.0158(7) 0.0206(7) -0.0014(5) 0.0055(6) -0.0004(5)
C8 0.0193(7) 0.0212(7) 0.0275(7) -0.0006(6) 0.0034(5) 0.0020(6)
C9 0.0189(7) 0.0224(7) 0.0220(7) -0.0012(5) 0.0011(5) -0.0027(5)

loop_
_atom_type_symbol
_atom_type_description
_atom_type_scat_dispersion_real
_atom_type_scat_dispersion_imag
_atom_type_scat_source
C C 0.0033 0.0016 'International Tables Vol C Tables 4.2.6.8 and 6.1.1.4'
H H 0.0000 0.0000 'International Tables Vol C Tables 4.2.6.8 and 6.1.1.4'
N N 0.0061 0.0033 'International Tables Vol C Tables 4.2.6.8 and 6.1.1.4'
B B 0.0013 0.0007 'International Tables Vol C Tables 4.2.6.8 and 6.1.1.4'
F F 0.0171 0.0103 'International Tables Vol C Tables 4.2.6.8 and 6.1.1.4'
Cl Cl 0.1484 0.1585 'International Tables Vol C Tables 4.2.6.8 and 6.1.1.4'

loop_
_geom_angle_atom_site_label_1
_geom_angle_atom_site_label_2
_geom_angle_atom_site_label_3
_geom_angle
F2 B1 F1 109.23(11)
F2 B1 N2 110.61(11)
F1 B1 N2 110.05(11)
F2 B1 N1 110.74(11)
F1 B1 N1 110.19(11)
N2 B1 N1 105.99(10)
C1 N1 C4 107.14(11)
C1 N1 B1 126.72(11)
C4 N1 B1 126.14(11)
C9 N2 C6 107.11(11)
C9 N2 B1 126.63(11)
C6 N2 B1 126.25(11)
N1 C1 C2 110.46(13)
N1 C1 H1 124.8
C2 C1 H1 124.8
C3 C2 C1 107.21(13)
C3 C2 H2 126.4
C1 C2 H2 126.4
C2 C3 C4 107.07(13)
C2 C3 H3 126.5
C4 C3 H3 126.5
C5 C4 N1 119.15(12)
C5 C4 C3 132.73(13)
N1 C4 C3 108.12(12)
C4 C5 C6 123.32(12)
C4 C5 Cl1 118.75(10)
C6 C5 Cl1 117.93(10)
C5 C6 N2 119.13(12)
C5 C6 C7 132.35(12)
N2 C6 C7 108.51(11)
C8 C7 C6 106.94(12)
C8 C7 H7 126.5
C6 C7 H7 126.5
C7 C8 C9 107.20(12)
C7 C8 H8 126.4
C9 C8 H8 126.4
N2 C9 C8 110.24(12)
N2 C9 H9 124.9
C8 C9 H9 124.9

loop_
_geom_bond_atom_site_label_1
_geom_bond_atom_site_label_2
_geom_bond_distance
Cl1 C5 1.7223(13)
F1 B1 1.3886(16)
F2 B1 1.3820(17)
B1 N2 1.5530(18)
B1 N1 1.5548(19)
N1 C1 1.3416(18)
N1 C4 1.3973(17)
N2 C9 1.3445(17)
N2 C6 1.3940(16)
C1 C2 1.398(2)
C1 H1 0.9500
C2 C3 1.376(2)
C2 H2 0.9500
C3 C4 1.4125(19)
C3 H3 0.9500
C4 C5 1.3856(19)
C5 C6 1.3898(19)
C6 C7 1.4096(19)
C7 C8 1.378(2)
C7 H7 0.9500
C8 C9 1.402(2)
C8 H8 0.9500
C9 H9 0.9500

loop_
_geom_torsion_atom_site_label_1
_geom_torsion_atom_site_label_2
_geom_torsion_atom_site_label_3
_geom_torsion_atom_site_label_4
_geom_torsion
F2 B1 N1 C1 -59.57(17)
F1 B1 N1 C1 61.38(17)
N2 B1 N1 C1 -179.58(11)
F2 B1 N1 C4 120.05(13)
F1 B1 N1 C4 -119.00(13)
N2 B1 N1 C4 0.04(16)
F2 B1 N2 C9 60.10(17)
F1 B1 N2 C9 -60.68(17)
N1 B1 N2 C9 -179.81(12)
F2 B1 N2 C6 -121.53(13)
F1 B1 N2 C6 117.69(13)
N1 B1 N2 C6 -1.44(16)
C4 N1 C1 C2 -0.12(15)
B1 N1 C1 C2 179.55(12)
N1 C1 C2 C3 0.10(16)
C1 C2 C3 C4 -0.03(16)
C1 N1 C4 C5 -179.64(12)
B1 N1 C4 C5 0.68(18)
C1 N1 C4 C3 0.11(14)
B1 N1 C4 C3 -179.58(11)
C2 C3 C4 C5 179.65(14)
C2 C3 C4 N1 -0.05(15)
N1 C4 C5 C6 -0.12(19)
C3 C4 C5 C6 -179.79(13)
N1 C4 C5 Cl1 179.78(9)
C3 C4 C5 Cl1 0.1(2)
C4 C5 C6 N2 -1.20(19)
Cl1 C5 C6 N2 178.90(9)
C4 C5 C6 C7 179.50(13)
Cl1 C5 C6 C7 -0.4(2)
C9 N2 C6 C5 -179.29(12)
B1 N2 C6 C5 2.08(19)
C9 N2 C6 C7 0.17(14)
B1 N2 C6 C7 -178.46(11)
C5 C6 C7 C8 179.26(14)
N2 C6 C7 C8 -0.09(15)
C6 C7 C8 C9 -0.02(16)
C6 N2 C9 C8 -0.18(15)
B1 N2 C9 C8 178.44(12)
C7 C8 C9 N2 0.13(16)
